data_2211804
loop_
_publ_author_name
'Yun-Qian Zhang'
'Xin Xiao'
'Qian-Jiang Zhu'
'Sai-Feng Xue'
'Zhu Tao'

_publ_section_title
;
 <i>N</i>-(2-Pyridylmethyl)adamantane-1-ammonium chloride monohydrate
;
_journal_coeditor_code EZ2053
_journal_issue 1
_journal_name_full 'Acta Crystallographica Section E'
_journal_page_first o256
_journal_page_last o258
_journal_paper_doi 10.1107/S1600536806051907
_journal_volume 63
_journal_year 2007
_chemical_formula_iupac 'C16 H23 N2 +, Cl -, H2 O'
_chemical_formula_moiety 'C16 H23 N2 +, Cl -, H2 O'
_chemical_formula_sum 'C16 H25 Cl N2 O'
_chemical_formula_weight 296.83
_chemical_name_systematic
;
N-(2-Pyridylmethyl)adamantane-1-ammonium chloride monohydrate
;
_space_group_IT_number 14
_symmetry_cell_setting monoclinic
_symmetry_space_group_name_Hall '-P 2yab'
_symmetry_space_group_name_H-M 'P 1 21/a 1'
_atom_sites_solution_hydrogens geom
_atom_sites_solution_primary direct
_atom_sites_solution_secondary difmap
_cell_angle_alpha 90.00
_cell_angle_beta 94.783(3)
_cell_angle_gamma 90.00
_cell_formula_units_Z 4
_cell_length_a 12.6019(6)
_cell_length_b 7.1780(4)
_cell_length_c 17.6949(9)
_cell_measurement_reflns_used 3962
_cell_measurement_temperature 293(2)
_cell_measurement_theta_max 28.3
_cell_measurement_theta_min 1.1
_cell_volume 1595.04(14)
_computing_cell_refinement 'SAINT (Bruker, 2002)'
_computing_data_collection 'SMART (Bruker, 2002)'
_computing_data_reduction SAINT
_computing_molecular_graphics 'ORTEP-3 for Windows (Farrugia, 1997)'
_computing_publication_material 'WinGX (Farrugia, 1999)'
_computing_structure_refinement 'SHELXL97 (Sheldrick, 1997)'
_computing_structure_solution 'SHELXL97 (Sheldrick, 1997)'
_diffrn_ambient_temperature 293(2)
_diffrn_measured_fraction_theta_full 0.992
_diffrn_measured_fraction_theta_max 0.992
_diffrn_measurement_device_type 'Bruker SMART CCD area-detector'
_diffrn_measurement_method '\f and \w'
_diffrn_radiation_monochromator graphite
_diffrn_radiation_source 'fine-focus sealed tube'
_diffrn_radiation_type MoK\a
_diffrn_radiation_wavelength 0.71073
_diffrn_reflns_av_R_equivalents 0.026
_diffrn_reflns_av_sigmaI/netI 0.026
_diffrn_reflns_limit_h_max 16
_diffrn_reflns_limit_h_min -16
_diffrn_reflns_limit_k_max 9
_diffrn_reflns_limit_k_min -9
_diffrn_reflns_limit_l_max 23
_diffrn_reflns_limit_l_min -23
_diffrn_reflns_number 14934
_diffrn_reflns_theta_full 28.3
_diffrn_reflns_theta_max 28.3
_diffrn_reflns_theta_min 1.2
_diffrn_standards_number 0
_exptl_absorpt_coefficient_mu 0.238
_exptl_absorpt_correction_T_max 0.965
_exptl_absorpt_correction_T_min 0.952
_exptl_absorpt_correction_type multi-scan
_exptl_absorpt_process_details '(SADABS; Bruker, 2002)'
_exptl_crystal_colour colorless
_exptl_crystal_density_diffrn 1.236
_exptl_crystal_density_method 'not measured'
_exptl_crystal_description prism
_exptl_crystal_F_000 640
_exptl_crystal_size_max 0.21
_exptl_crystal_size_mid 0.18
_exptl_crystal_size_min 0.15
_refine_diff_density_max 0.30
_refine_diff_density_min -0.20
_refine_ls_extinction_coef 0.012(2)
_refine_ls_extinction_expression Fc^*^=kFc[1+0.001xFc^2^\l^3^/sin(2\q)]^-1/4^
_refine_ls_extinction_method SHELXL97
_refine_ls_goodness_of_fit_ref 1.08
_refine_ls_hydrogen_treatment constr
_refine_ls_matrix_type full
_refine_ls_number_parameters 184
_refine_ls_number_reflns 3962
_refine_ls_number_restraints 0
_refine_ls_restrained_S_all 1.08
_refine_ls_R_factor_all 0.057
_refine_ls_R_factor_gt 0.041
_refine_ls_shift/su_max 0.001
_refine_ls_shift/su_mean 0.000
_refine_ls_structure_factor_coef Fsqd
_refine_ls_weighting_details 'calc w=1/[\s^2^(Fo^2^)+(0.0693P)^2^+0.2198P] where P=(Fo^2^+2Fc^2^)/3'
_refine_ls_weighting_scheme calc
_refine_ls_wR_factor_gt 0.113
_refine_ls_wR_factor_ref 0.131
_reflns_number_gt 3072
_reflns_number_total 3962
_reflns_threshold_expression I>2\s(I)
_cod_data_source_file ez2053.cif
_cod_data_source_block I
_cod_original_sg_symbol_H-M 'P 21/a'
_cod_database_code 2211804
_cod_database_fobs_code 2211804

loop_
_symmetry_equiv_pos_as_xyz
'x, y, z'
'-x+1/2, y+1/2, -z'
'-x, -y, -z'
'x-1/2, -y-1/2, z'

loop_
_atom_site_type_symbol
_atom_site_label
_atom_site_fract_x
_atom_site_fract_y
_atom_site_fract_z
_atom_site_U_iso_or_equiv
_atom_site_adp_type
_atom_site_calc_flag
_atom_site_refinement_flags
_atom_site_occupancy
C C1 0.54527(12) 0.2434(2) 1.03701(8) 0.0404(3) Uani d . 1
H H1 0.4889 0.3120 1.0534 0.048 Uiso calc R 1
C C2 0.62635(13) 0.1917(2) 1.08972(8) 0.0432(4) Uani d . 1
H H2 0.6235 0.2204 1.1408 0.052 Uiso calc R 1
C C3 0.71117(13) 0.0973(2) 1.06537(9) 0.0457(4) Uani d . 1
H H3 0.7678 0.0627 1.0995 0.055 Uiso calc R 1
C C4 0.71186(12) 0.0539(2) 0.98938(9) 0.0413(4) Uani d . 1
H H4 0.7694 -0.0087 0.9715 0.050 Uiso calc R 1
C C5 0.62563(11) 0.1050(2) 0.94017(7) 0.0333(3) Uani d . 1
C C6 0.61545(14) 0.0456(2) 0.85795(8) 0.0432(4) Uani d . 1
H H6A 0.6449 -0.0785 0.8540 0.052 Uiso calc R 1
H HBB 0.5406 0.0397 0.8402 0.052 Uiso calc R 1
C C7 0.67349(11) 0.1155(2) 0.72547(7) 0.0336(3) Uani d . 1
C C8 0.73446(13) -0.0668(2) 0.71984(8) 0.0430(4) Uani d . 1
H H8A 0.6986 -0.1658 0.7450 0.052 Uiso calc R 1
H H8B 0.8059 -0.0539 0.7443 0.052 Uiso calc R 1
C C9 0.73954(16) -0.1143(3) 0.63520(10) 0.0593(5) Uani d . 1
H H9 0.7787 -0.2312 0.6305 0.071 Uiso calc R 1
C C10 0.79659(18) 0.0423(3) 0.59644(11) 0.0693(6) Uani d . 1
H H10A 0.8683 0.0563 0.6202 0.083 Uiso calc R 1
H H10B 0.8014 0.0119 0.5434 0.083 Uiso calc R 1
C C11 0.73565(17) 0.2234(3) 0.60285(9) 0.0610(5) Uani d . 1
H H11 0.7721 0.3233 0.5776 0.073 Uiso calc R 1
C C12 0.73017(13) 0.2727(3) 0.68660(8) 0.0447(4) Uani d . 1
H H12A 0.8015 0.2889 0.7108 0.054 Uiso calc R 1
H H12B 0.6916 0.3886 0.6910 0.054 Uiso calc R 1
C C13 0.56002(12) 0.0935(3) 0.68880(8) 0.0463(4) Uani d . 1
H H13A 0.5206 0.2084 0.6937 0.056 Uiso calc R 1
H H13B 0.5237 -0.0052 0.7138 0.056 Uiso calc R 1
C C14 0.56604(16) 0.0458(3) 0.60450(9) 0.0634(6) Uani d . 1
H H14 0.4938 0.0316 0.5801 0.076 Uiso calc R 1
C C15 0.62250(18) 0.2026(4) 0.56580(10) 0.0733(7) Uani d . 1
H H15A 0.5838 0.3183 0.5704 0.088 Uiso calc R 1
H H15B 0.6246 0.1748 0.5123 0.088 Uiso calc R 1
C C16 0.62640(18) -0.1367(3) 0.59824(10) 0.0700(6) Uani d . 1
H H16A 0.6286 -0.1703 0.5453 0.084 Uiso calc R 1
H H16B 0.5902 -0.2355 0.6233 0.084 Uiso calc R 1
N N1 0.54342(9) 0.20029(18) 0.96373(6) 0.0362(3) Uani d . 1
N N2 0.67077(8) 0.17419(17) 0.80799(6) 0.0301(3) Uani d . 1
H H2A 0.7383 0.1885 0.8280 0.036 Uiso calc R 1
H H2B 0.6390 0.2864 0.8090 0.036 Uiso calc R 1
O O1W 0.88111(8) 0.1824(2) 0.85766(7) 0.0615(4) Uani d . 1
H H1WA 0.9197 0.2302 0.8948 0.080(7) Uiso d R 1
H H2WB 0.9251 0.0960 0.8350 0.076(7) Uiso d R 1
Cl Cl1 0.55171(3) 0.56337(6) 0.79151(2) 0.04562(15) Uani d . 1

loop_
_atom_site_aniso_label
_atom_site_aniso_U_11
_atom_site_aniso_U_22
_atom_site_aniso_U_33
_atom_site_aniso_U_12
_atom_site_aniso_U_13
_atom_site_aniso_U_23
C1 0.0420(7) 0.0422(9) 0.0385(7) -0.0009(7) 0.0131(6) -0.0051(7)
C2 0.0582(9) 0.0430(9) 0.0286(7) -0.0117(8) 0.0054(6) -0.0014(6)
C3 0.0506(9) 0.0409(9) 0.0430(8) -0.0021(7) -0.0103(7) 0.0072(7)
C4 0.0392(7) 0.0366(8) 0.0485(8) 0.0057(7) 0.0058(6) -0.0011(7)
C5 0.0399(7) 0.0317(7) 0.0293(6) -0.0044(6) 0.0079(5) -0.0008(5)
C6 0.0582(9) 0.0409(9) 0.0324(7) -0.0138(8) 0.0137(6) -0.0054(6)
C7 0.0360(7) 0.0410(8) 0.0241(6) -0.0039(6) 0.0040(5) -0.0035(5)
C8 0.0485(8) 0.0457(10) 0.0356(7) 0.0003(7) 0.0086(6) -0.0087(7)
C9 0.0728(12) 0.0619(12) 0.0457(9) -0.0039(10) 0.0198(8) -0.0215(9)
C10 0.0772(13) 0.0919(17) 0.0429(9) -0.0167(12) 0.0292(9) -0.0205(10)
C11 0.0791(12) 0.0738(14) 0.0321(8) -0.0205(11) 0.0177(8) 0.0014(8)
C12 0.0512(8) 0.0494(10) 0.0345(7) -0.0101(8) 0.0098(6) -0.0005(7)
C13 0.0398(7) 0.0635(11) 0.0346(7) -0.0074(8) -0.0025(6) -0.0034(7)
C14 0.0639(11) 0.0911(16) 0.0331(8) -0.0177(11) -0.0073(7) -0.0073(9)
C15 0.0934(15) 0.0951(18) 0.0300(8) -0.0119(13) -0.0025(9) 0.0060(10)
C16 0.0897(14) 0.0829(16) 0.0379(9) -0.0280(13) 0.0094(9) -0.0258(10)
N1 0.0361(6) 0.0397(7) 0.0332(6) 0.0016(5) 0.0043(4) 0.0009(5)
N2 0.0302(5) 0.0339(6) 0.0264(5) -0.0010(5) 0.0033(4) -0.0028(5)
O1W 0.0338(5) 0.0824(10) 0.0662(8) 0.0058(6) -0.0080(5) -0.0320(7)
Cl1 0.0466(2) 0.0392(2) 0.0524(2) -0.00009(16) 0.01176(16) -0.00084(16)

loop_
_atom_type_symbol
_atom_type_description
_atom_type_scat_dispersion_real
_atom_type_scat_dispersion_imag
_atom_type_scat_source
C C 0.0033 0.0000 'International Tables Vol C Tables 4.2.6.8 and 6.1.1.4'
H H 0.0000 0.0000 'International Tables Vol C Tables 4.2.6.8 and 6.1.1.4'
N N 0.0061 0.0000 'International Tables Vol C Tables 4.2.6.8 and 6.1.1.4'
O O 0.0106 0.0000 'International Tables Vol C Tables 4.2.6.8 and 6.1.1.4'
Cl Cl 0.1484 0.0000 'International Tables Vol C Tables 4.2.6.8 and 6.1.1.4'

loop_
_geom_angle_atom_site_label_1
_geom_angle_atom_site_label_2
_geom_angle_atom_site_label_3
_geom_angle
N1 C1 C2 123.31(14)
N1 C1 H1 118.3
C2 C1 H1 118.3
C3 C2 C1 118.47(14)
C3 C2 H2 120.8
C1 C2 H2 120.8
C2 C3 C4 119.20(14)
C2 C3 H3 120.4
C4 C3 H3 120.4
C3 C4 C5 118.97(14)
C3 C4 H4 120.5
C5 C4 H4 120.5
N1 C5 C4 121.84(13)
N1 C5 C6 116.03(13)
C4 C5 C6 122.01(14)
N2 C6 C5 112.95(12)
N2 C6 H6A 109.0
C5 C6 H6A 109.0
N2 C6 HBB 109.0
C5 C6 HBB 109.0
H6A C6 HBB 107.8
N2 C7 C8 110.60(11)
N2 C7 C13 109.92(11)
C8 C7 C13 110.02(13)
N2 C7 C12 106.00(11)
C8 C7 C12 110.31(12)
C13 C7 C12 109.92(12)
C7 C8 C9 108.37(14)
C7 C8 H8A 110.0
C9 C8 H8A 110.0
C7 C8 H8B 110.0
C9 C8 H8B 110.0
H8A C8 H8B 108.4
C16 C9 C10 110.05(18)
C16 C9 C8 109.04(14)
C10 C9 C8 109.41(15)
C16 C9 H9 109.4
C10 C9 H9 109.4
C8 C9 H9 109.4
C11 C10 C9 109.66(16)
C11 C10 H10A 109.7
C9 C10 H10A 109.7
C11 C10 H10B 109.7
C9 C10 H10B 109.7
H10A C10 H10B 108.2
C10 C11 C15 110.15(18)
C10 C11 C12 109.53(16)
C15 C11 C12 108.82(16)
C10 C11 H11 109.4
C15 C11 H11 109.4
C12 C11 H11 109.4
C7 C12 C11 108.96(13)
C7 C12 H12A 109.9
C11 C12 H12A 109.9
C7 C12 H12B 109.9
C11 C12 H12B 109.9
H12A C12 H12B 108.3
C7 C13 C14 108.34(13)
C7 C13 H13A 110.0
C14 C13 H13A 110.0
C7 C13 H13B 110.0
C14 C13 H13B 110.0
H13A C13 H13B 108.4
C16 C14 C15 110.35(18)
C16 C14 C13 109.11(16)
C15 C14 C13 109.49(16)
C16 C14 H14 109.3
C15 C14 H14 109.3
C13 C14 H14 109.3
C14 C15 C11 109.48(16)
C14 C15 H15A 109.8
C11 C15 H15A 109.8
C14 C15 H15B 109.8
C11 C15 H15B 109.8
H15A C15 H15B 108.2
C14 C16 C9 109.41(16)
C14 C16 H16A 109.8
C9 C16 H16A 109.8
C14 C16 H16B 109.8
C9 C16 H16B 109.8
H16A C16 H16B 108.2
C1 N1 C5 118.14(12)
C6 N2 C7 116.50(11)
C6 N2 H2A 108.2
C7 N2 H2A 108.2
C6 N2 H2B 108.2
C7 N2 H2B 108.2
H2A N2 H2B 107.3
H1WA O1W H2WB 105.9

loop_
_geom_bond_atom_site_label_1
_geom_bond_atom_site_label_2
_geom_bond_distance
C1 N1 1.3314(18)
C1 C2 1.376(2)
C1 H1 0.9300
C2 C3 1.365(2)
C2 H2 0.9300
C3 C4 1.381(2)
C3 H3 0.9300
C4 C5 1.384(2)
C4 H4 0.9300
C5 N1 1.3369(18)
C5 C6 1.5112(19)
C6 N2 1.4909(18)
C6 H6A 0.9700
C6 HBB 0.9700
C7 N2 1.5228(16)
C7 C8 1.525(2)
C7 C13 1.5283(19)
C7 C12 1.529(2)
C8 C9 1.543(2)
C8 H8A 0.9700
C8 H8B 0.9700
C9 C16 1.527(3)
C9 C10 1.528(3)
C9 H9 0.9800
C10 C11 1.519(3)
C10 H10A 0.9700
C10 H10B 0.9700
C11 C15 1.526(3)
C11 C12 1.531(2)
C11 H11 0.9800
C12 H12A 0.9700
C12 H12B 0.9700
C13 C14 1.539(2)
C13 H13A 0.9700
C13 H13B 0.9700
C14 C16 1.523(3)
C14 C15 1.524(3)
C14 H14 0.9800
C15 H15A 0.9700
C15 H15B 0.9700
C16 H16A 0.9700
C16 H16B 0.9700
N2 H2A 0.9000
N2 H2B 0.9000
O1W H1WA 0.8562
O1W H2WB 0.9424

loop_
_geom_hbond_atom_site_label_D
_geom_hbond_atom_site_label_H
_geom_hbond_atom_site_label_A
_geom_hbond_site_symmetry_A
_geom_hbond_distance_DH
_geom_hbond_distance_HA
_geom_hbond_distance_DA
_geom_hbond_angle_DHA
N2 H2A O1W . 0.90 1.83 2.7228(15) 169.7
N2 H2B Cl1 . 0.90 2.28 3.1729(13) 170.9
O1W H1WA N1 4_665 0.86 1.96 2.7885(16) 161.8
O1W H2WB Cl1 4_665 0.94 2.16 3.0859(13) 168.2

loop_
_geom_torsion_atom_site_label_1
_geom_torsion_atom_site_label_2
_geom_torsion_atom_site_label_3
_geom_torsion_atom_site_label_4
_geom_torsion
N1 C1 C2 C3 2.5(3)
C1 C2 C3 C4 -1.2(2)
C2 C3 C4 C5 -1.0(2)
C3 C4 C5 N1 2.2(2)
C3 C4 C5 C6 -173.70(14)
N1 C5 C6 N2 97.62(16)
C4 C5 C6 N2 -86.25(19)
N2 C7 C8 C9 -177.20(12)
C13 C7 C8 C9 61.19(16)
C12 C7 C8 C9 -60.25(16)
C7 C8 C9 C16 -60.5(2)
C7 C8 C9 C10 59.9(2)
C16 C9 C10 C11 59.17(19)
C8 C9 C10 C11 -60.6(2)
C9 C10 C11 C15 -59.19(19)
C9 C10 C11 C12 60.5(2)
N2 C7 C12 C11 -179.86(13)
C8 C7 C12 C11 60.38(17)
C13 C7 C12 C11 -61.11(18)
C10 C11 C12 C7 -59.79(19)
C15 C11 C12 C7 60.7(2)
N2 C7 C13 C14 176.66(14)
C8 C7 C13 C14 -61.32(18)
C12 C7 C13 C14 60.35(19)
C7 C13 C14 C16 60.7(2)
C7 C13 C14 C15 -60.1(2)
C16 C14 C15 C11 -59.0(2)
C13 C14 C15 C11 61.1(2)
C10 C11 C15 C14 59.0(2)
C12 C11 C15 C14 -61.1(2)
C15 C14 C16 C9 59.02(19)
C13 C14 C16 C9 -61.3(2)
C10 C9 C16 C14 -58.89(19)
C8 C9 C16 C14 61.1(2)
C2 C1 N1 C5 -1.3(2)
C4 C5 N1 C1 -1.1(2)
C6 C5 N1 C1 175.06(13)
C5 C6 N2 C7 174.48(12)
C8 C7 N2 C6 -62.52(15)
C13 C7 N2 C6 59.15(17)
C12 C7 N2 C6 177.90(13)
